data_4003180
loop_
_publ_author_name
'Khatua, Sajal'
'Goswami, Soumyabrata'
'Biswas, Soumava'
'Tomar, Kapil'
'Jena, Himanshu Sekhar'
'Konar, Sanjit'

_publ_section_title
;
 Stable Multiresponsive Luminescent MOF for Colorimetric Detection of
 Small Molecules in Selective and Reversible Manner
;
_journal_issue 15
_journal_name_full 'Chemistry of Materials'
_journal_page_first 5349
_journal_paper_doi 10.1021/acs.chemmater.5b01773
_journal_volume 27
_journal_year 2015
_chemical_formula_moiety 'C22 H17 Cu I N3 O, C2 H3 N3'
_chemical_formula_sum 'C24 H20 Cu I N6 O'
_chemical_formula_weight 598.91
_space_group_IT_number 15
_space_group_name_Hall '-C 2yc'
_space_group_name_H-M_alt 'C 1 2/c 1'
_symmetry_cell_setting monoclinic
_symmetry_space_group_name_Hall '-C 2yc'
_symmetry_space_group_name_H-M 'C 1 2/c 1'
_atom_sites_solution_hydrogens geom
_atom_sites_solution_primary direct
_atom_sites_solution_secondary difmap
_audit_creation_method SHELXL-97
_cell_angle_alpha 90.00
_cell_angle_beta 113.070(6)
_cell_angle_gamma 90.00
_cell_formula_units_Z 8
_cell_length_a 24.404(3)
_cell_length_b 12.3305(14)
_cell_length_c 17.9345(19)
_cell_measurement_reflns_used 120
_cell_measurement_temperature 130(2)
_cell_measurement_theta_max 27.56
_cell_measurement_theta_min 2.56
_cell_volume 4965.1(10)
_computing_cell_refinement 'Bruker Kappa Apex'
_computing_data_collection 'Bruker Kappa Apex'
_computing_data_reduction 'Bruker SAINT'
_computing_molecular_graphics 'Bruker SHELXTL'
_computing_publication_material 'Bruker SHELXTL'
_computing_structure_refinement 'SHELXL-97 (Sheldrick, 2008)'
_computing_structure_solution 'SHELXS-97 (Sheldrick, 2008)'
_diffrn_ambient_temperature 130(2)
_diffrn_measured_fraction_theta_full 0.981
_diffrn_measured_fraction_theta_max 0.981
_diffrn_measurement_device_type 'CCD area detector'
_diffrn_measurement_method 'phi omega scans'
_diffrn_radiation_monochromator graphite
_diffrn_radiation_source 'fine-focus sealed tube'
_diffrn_radiation_type MoK\a
_diffrn_radiation_wavelength 0.71073
_diffrn_reflns_av_R_equivalents 0.0000
_diffrn_reflns_av_sigmaI/netI 0.0753
_diffrn_reflns_limit_h_max 29
_diffrn_reflns_limit_h_min -32
_diffrn_reflns_limit_k_max 16
_diffrn_reflns_limit_k_min 0
_diffrn_reflns_limit_l_max 23
_diffrn_reflns_limit_l_min 0
_diffrn_reflns_number 6104
_diffrn_reflns_theta_full 28.40
_diffrn_reflns_theta_max 28.40
_diffrn_reflns_theta_min 1.88
_exptl_absorpt_coefficient_mu 2.151
_exptl_absorpt_correction_T_max 0.724
_exptl_absorpt_correction_T_min 0.635
_exptl_absorpt_correction_type multi-scan
_exptl_absorpt_process_details '(SADABS; Bruker, 2000)'
_exptl_crystal_colour brown
_exptl_crystal_density_diffrn 1.602
_exptl_crystal_density_method 'not measured'
_exptl_crystal_description block
_exptl_crystal_F_000 2368
_exptl_crystal_size_max 0.22
_exptl_crystal_size_mid 0.18
_exptl_crystal_size_min 0.15
_refine_diff_density_max 2.923
_refine_diff_density_min -1.351
_refine_diff_density_rms 0.199
_refine_ls_extinction_method none
_refine_ls_goodness_of_fit_ref 1.215
_refine_ls_hydrogen_treatment constr
_refine_ls_matrix_type full
_refine_ls_number_parameters 265
_refine_ls_number_reflns 6104
_refine_ls_number_restraints 0
_refine_ls_restrained_S_all 1.215
_refine_ls_R_factor_all 0.1065
_refine_ls_R_factor_gt 0.0705
_refine_ls_shift/su_max 0.001
_refine_ls_shift/su_mean 0.000
_refine_ls_structure_factor_coef Fsqd
_refine_ls_weighting_details 'calc w=1/[\s^2^(Fo^2^)+(0.1000P)^2^+0.9585P] where P=(Fo^2^+2Fc^2^)/3'
_refine_ls_weighting_scheme calc
_refine_ls_wR_factor_gt 0.1893
_refine_ls_wR_factor_ref 0.2108
_reflns_number_gt 3997
_reflns_number_total 6104
_reflns_threshold_expression >2sigma(I)
_cod_data_source_file cm5b01773_si_008.cif
_cod_data_source_block complex_1j
_cod_original_cell_volume 4965.1(9)
_cod_original_sg_symbol_H-M 'C 2/c'
_cod_database_code 4003180

loop_
_symmetry_equiv_pos_as_xyz
'x, y, z'
'-x, y, -z+1/2'
'x+1/2, y+1/2, z'
'-x+1/2, y+1/2, -z+1/2'
'-x, -y, -z'
'x, -y, z-1/2'
'-x+1/2, -y+1/2, -z'
'x+1/2, -y+1/2, z-1/2'

loop_
_atom_site_label
_atom_site_type_symbol
_atom_site_fract_x
_atom_site_fract_y
_atom_site_fract_z
_atom_site_U_iso_or_equiv
_atom_site_adp_type
_atom_site_occupancy
_atom_site_symmetry_multiplicity
_atom_site_calc_flag
_atom_site_refinement_flags
N6 N 0.9201(19) 0.0878(17) 0.903(3) 0.44(2) Uiso 1 1 d G
C26 C 0.9245(13) -0.009(3) 0.9477(17) 0.292(17) Uiso 1 1 d G
H26 H 0.9193 -0.0157 0.9962 0.351 Uiso 1 1 calc R
N5 N 0.9384(9) -0.0952(15) 0.9052(15) 0.209(8) Uiso 1 1 d G
N4 N 0.942(2) -0.051(3) 0.834(2) 0.50(3) Uiso 1 1 d G
H4A H 0.9504 -0.0866 0.7986 0.598 Uiso 1 1 calc R
C35 C 0.931(3) 0.062(3) 0.833(3) 1.2(2) Uiso 1 1 d G
H35 H 0.9311 0.1107 0.7936 1.399 Uiso 1 1 calc R
I1 I 0.45841(2) 0.15181(4) 0.03530(2) 0.03960(19) Uani 1 1 d .
Cu1 Cu 0.50057(3) -0.05001(7) 0.06406(4) 0.0359(2) Uani 1 1 d .
C11 C 0.6091(3) 0.0262(6) 0.3085(4) 0.0362(15) Uani 1 1 d .
H11 H 0.6053 0.0759 0.3452 0.043 Uiso 1 1 calc R
N1 N 0.4282(2) -0.1443(4) 0.0494(3) 0.0334(12) Uani 1 1 d .
N3 N 0.2492(2) -0.3858(5) -0.0692(3) 0.0297(11) Uani 1 1 d .
N2 N 0.5672(2) -0.0518(5) 0.1759(3) 0.0346(12) Uani 1 1 d .
C4 C 0.3378(3) -0.2281(6) -0.0375(4) 0.0407(16) Uani 1 1 d .
H4 H 0.3063 -0.2295 -0.0879 0.049 Uiso 1 1 calc R
C14 C 0.7127(3) 0.0535(5) 0.4628(3) 0.0306(13) Uani 1 1 d .
H14 H 0.6842 0.1083 0.4463 0.037 Uiso 1 1 calc R
O1 O 0.7846(3) 0.3859(5) 0.7710(3) 0.0652(17) Uani 1 1 d .
C16 C 0.7663(3) 0.1490(5) 0.5962(4) 0.0348(15) Uani 1 1 d .
C17 C 0.7184(3) 0.2104(6) 0.5921(4) 0.0383(16) Uani 1 1 d .
H17 H 0.6820 0.1983 0.5493 0.046 Uiso 1 1 calc R
C3 C 0.3406(3) -0.3034(6) 0.0212(4) 0.0328(14) Uani 1 1 d .
C18 C 0.7213(4) 0.2892(6) 0.6479(4) 0.0446(18) Uani 1 1 d .
H18 H 0.6877 0.3286 0.6433 0.053 Uiso 1 1 calc R
C13 C 0.7084(3) -0.0353(6) 0.4122(3) 0.0316(14) Uani 1 1 d .
C2 C 0.3876(3) -0.2939(7) 0.0950(4) 0.0465(18) Uani 1 1 d .
H2 H 0.3907 -0.3411 0.1369 0.056 Uiso 1 1 calc R
C12 C 0.6588(3) -0.0420(5) 0.3315(3) 0.0304(13) Uani 1 1 d .
C6 C 0.2956(3) -0.3909(6) 0.0027(3) 0.0298(13) Uani 1 1 d .
C1 C 0.4305(3) -0.2144(7) 0.1072(4) 0.0468(19) Uani 1 1 d .
H1 H 0.4620 -0.2098 0.1575 0.056 Uiso 1 1 calc R
C5 C 0.3821(3) -0.1508(6) -0.0206(4) 0.0419(17) Uani 1 1 d .
H5 H 0.3793 -0.1008 -0.0607 0.050 Uiso 1 1 calc R
C7 C 0.3020(3) -0.4750(6) 0.0583(4) 0.0340(14) Uani 1 1 d .
H7 H 0.3340 -0.4748 0.1083 0.041 Uiso 1 1 calc R
C10 C 0.6597(3) -0.1170(6) 0.2738(4) 0.0367(15) Uani 1 1 d .
H10 H 0.6909 -0.1664 0.2863 0.044 Uiso 1 1 calc R
C21 C 0.8217(4) 0.1712(6) 0.6606(4) 0.0438(17) Uani 1 1 d .
H21 H 0.8557 0.1329 0.6650 0.053 Uiso 1 1 calc R
C8 C 0.5659(3) 0.0193(7) 0.2319(4) 0.0427(17) Uani 1 1 d .
H8 H 0.5338 0.0667 0.2178 0.051 Uiso 1 1 calc R
C20 C 0.8248(4) 0.2501(6) 0.7167(4) 0.053(2) Uani 1 1 d .
H20 H 0.8611 0.2638 0.7592 0.063 Uiso 1 1 calc R
C15 C 0.7602(3) 0.0589(5) 0.5381(3) 0.0311(13) Uani 1 1 d .
C19 C 0.7760(4) 0.3085(7) 0.7115(4) 0.0454(18) Uani 1 1 d .
C9 C 0.6141(3) -0.1176(6) 0.1979(4) 0.0412(16) Uani 1 1 d .
H9 H 0.6162 -0.1670 0.1599 0.049 Uiso 1 1 calc R
C22 C 0.7362(5) 0.4544(9) 0.7605(6) 0.081(3) Uani 1 1 d .
H22A H 0.7233 0.4889 0.7085 0.122 Uiso 1 1 calc R
H22B H 0.7480 0.5086 0.8023 0.122 Uiso 1 1 calc R
H22C H 0.7040 0.4124 0.7637 0.122 Uiso 1 1 calc R

loop_
_atom_site_aniso_label
_atom_site_aniso_U_11
_atom_site_aniso_U_22
_atom_site_aniso_U_33
_atom_site_aniso_U_23
_atom_site_aniso_U_13
_atom_site_aniso_U_12
I1 0.0417(3) 0.0404(3) 0.0369(3) -0.00198(18) 0.0155(2) 0.0031(2)
Cu1 0.0323(4) 0.0405(6) 0.0302(4) -0.0018(3) 0.0073(3) -0.0060(4)
C11 0.034(3) 0.044(4) 0.029(3) -0.005(3) 0.011(3) 0.004(3)
N1 0.030(3) 0.037(3) 0.028(2) -0.002(2) 0.006(2) -0.002(2)
N3 0.029(3) 0.029(3) 0.025(2) 0.000(2) 0.004(2) -0.001(2)
N2 0.031(3) 0.038(3) 0.031(3) -0.004(2) 0.008(2) 0.000(3)
C4 0.040(4) 0.042(5) 0.035(3) 0.006(3) 0.009(3) -0.010(3)
C14 0.032(3) 0.028(4) 0.028(3) 0.004(3) 0.009(2) 0.001(3)
O1 0.110(5) 0.049(4) 0.044(3) -0.016(3) 0.039(3) -0.018(4)
C16 0.044(4) 0.031(4) 0.027(3) 0.000(3) 0.012(3) -0.009(3)
C17 0.048(4) 0.032(4) 0.036(3) -0.006(3) 0.016(3) -0.009(3)
C3 0.032(3) 0.033(4) 0.031(3) -0.002(3) 0.010(3) -0.004(3)
C18 0.057(5) 0.041(5) 0.044(4) -0.002(3) 0.029(4) -0.007(4)
C13 0.030(3) 0.033(4) 0.027(3) 0.002(3) 0.006(2) -0.002(3)
C2 0.046(4) 0.050(5) 0.032(3) 0.008(3) 0.003(3) -0.011(4)
C12 0.030(3) 0.033(4) 0.029(3) 0.002(3) 0.012(2) 0.001(3)
C6 0.031(3) 0.028(3) 0.027(3) 0.000(2) 0.007(2) 0.000(3)
C1 0.044(4) 0.056(5) 0.033(3) 0.003(3) 0.006(3) -0.016(4)
C5 0.042(4) 0.049(5) 0.030(3) 0.009(3) 0.008(3) -0.006(3)
C7 0.035(3) 0.034(4) 0.025(3) 0.001(3) 0.004(2) 0.000(3)
C10 0.037(4) 0.035(4) 0.030(3) -0.005(3) 0.005(3) 0.006(3)
C21 0.048(4) 0.029(4) 0.042(4) -0.002(3) 0.004(3) 0.000(3)
C8 0.029(3) 0.063(5) 0.034(3) -0.003(3) 0.011(3) 0.008(3)
C20 0.071(6) 0.037(5) 0.034(4) -0.004(3) 0.003(4) -0.010(4)
C15 0.035(3) 0.027(4) 0.029(3) -0.001(3) 0.010(2) -0.007(3)
C19 0.077(6) 0.033(4) 0.027(3) -0.007(3) 0.022(3) -0.015(4)
C9 0.043(4) 0.040(4) 0.032(3) -0.013(3) 0.005(3) 0.002(3)
C22 0.092(7) 0.081(8) 0.095(7) -0.056(6) 0.064(6) -0.032(6)

loop_
_atom_type_symbol
_atom_type_description
_atom_type_scat_dispersion_real
_atom_type_scat_dispersion_imag
_atom_type_scat_source
C C 0.0033 0.0016 'International Tables Vol C Tables 4.2.6.8 and 6.1.1.4'
H H 0.0000 0.0000 'International Tables Vol C Tables 4.2.6.8 and 6.1.1.4'
N N 0.0061 0.0033 'International Tables Vol C Tables 4.2.6.8 and 6.1.1.4'
O O 0.0106 0.0060 'International Tables Vol C Tables 4.2.6.8 and 6.1.1.4'
Cu Cu 0.3201 1.2651 'International Tables Vol C Tables 4.2.6.8 and 6.1.1.4'
I I -0.4742 1.8119 'International Tables Vol C Tables 4.2.6.8 and 6.1.1.4'

loop_
_geom_angle_atom_site_label_1
_geom_angle_atom_site_label_2
_geom_angle_atom_site_label_3
_geom_angle
_geom_angle_site_symmetry_1
_geom_angle_site_symmetry_3
C26 N6 C35 108.0 . .
N6 C26 N5 108.0 . .
N6 C26 H26 126.0 . .
N5 C26 H26 126.0 . .
C26 N5 N4 108.0 . .
C35 N4 N5 108.0 . .
C35 N4 H4A 126.0 . .
N5 N4 H4A 126.0 . .
N6 C35 N4 108.0 . .
N6 C35 H35 126.0 . .
N4 C35 H35 126.0 . .
Cu1 I1 Cu1 58.24(3) . 5_655
N2 Cu1 N1 116.0(2) . .
N2 Cu1 Cu1 127.30(16) . 5_655
N1 Cu1 Cu1 116.56(15) . 5_655
N2 Cu1 I1 107.50(17) . .
N1 Cu1 I1 104.92(16) . .
Cu1 Cu1 I1 61.06(4) 5_655 .
N2 Cu1 I1 106.81(15) . 5_655
N1 Cu1 I1 100.25(15) . 5_655
Cu1 Cu1 I1 60.70(3) 5_655 5_655
I1 Cu1 I1 121.76(3) . 5_655
C8 C11 C12 119.8(6) . .
C8 C11 H11 120.1 . .
C12 C11 H11 120.1 . .
C5 N1 C1 117.4(6) . .
C5 N1 Cu1 121.9(4) . .
C1 N1 Cu1 119.9(4) . .
C13 N3 C6 118.1(5) 8_445 .
C9 N2 C8 116.5(5) . .
C9 N2 Cu1 124.3(4) . .
C8 N2 Cu1 119.2(5) . .
C5 C4 C3 119.6(6) . .
C5 C4 H4 120.2 . .
C3 C4 H4 120.2 . .
C15 C14 C13 119.2(6) . .
C15 C14 H14 120.4 . .
C13 C14 H14 120.4 . .
C19 O1 C22 116.5(7) . .
C17 C16 C21 117.3(6) . .
C17 C16 C15 121.6(6) . .
C21 C16 C15 121.0(6) . .
C16 C17 C18 123.3(7) . .
C16 C17 H17 118.3 . .
C18 C17 H17 118.3 . .
C2 C3 C4 116.6(6) . .
C2 C3 C6 122.9(6) . .
C4 C3 C6 120.4(6) . .
C17 C18 C19 118.5(7) . .
C17 C18 H18 120.8 . .
C19 C18 H18 120.8 . .
N3 C13 C14 123.3(5) 8_546 .
N3 C13 C12 116.5(6) 8_546 .
C14 C13 C12 120.1(6) . .
C3 C2 C1 120.4(6) . .
C3 C2 H2 119.8 . .
C1 C2 H2 119.8 . .
C10 C12 C11 116.3(6) . .
C10 C12 C13 121.2(6) . .
C11 C12 C13 122.5(6) . .
N3 C6 C7 122.2(6) . .
N3 C6 C3 116.9(5) . .
C7 C6 C3 120.8(5) . .
N1 C1 C2 122.4(6) . .
N1 C1 H1 118.8 . .
C2 C1 H1 118.8 . .
N1 C5 C4 123.5(6) . .
N1 C5 H5 118.2 . .
C4 C5 H5 118.2 . .
C15 C7 C6 119.8(6) 8_445 .
C15 C7 H7 120.1 8_445 .
C6 C7 H7 120.1 . .
C9 C10 C12 119.6(6) . .
C9 C10 H10 120.2 . .
C12 C10 H10 120.2 . .
C20 C21 C16 119.4(7) . .
C20 C21 H21 120.3 . .
C16 C21 H21 120.3 . .
N2 C8 C11 123.9(6) . .
N2 C8 H8 118.1 . .
C11 C8 H8 118.1 . .
C19 C20 C21 121.7(8) . .
C19 C20 H20 119.1 . .
C21 C20 H20 119.1 . .
C14 C15 C7 117.4(6) . 8_546
C14 C15 C16 122.0(6) . .
C7 C15 C16 120.6(6) 8_546 .
C20 C19 O1 116.5(7) . .
C20 C19 C18 119.8(7) . .
O1 C19 C18 123.7(8) . .
N2 C9 C10 123.9(6) . .
N2 C9 H9 118.1 . .
C10 C9 H9 118.1 . .
O1 C22 H22A 109.5 . .
O1 C22 H22B 109.5 . .
H22A C22 H22B 109.5 . .
O1 C22 H22C 109.5 . .
H22A C22 H22C 109.5 . .
H22B C22 H22C 109.5 . .

loop_
_geom_bond_atom_site_label_1
_geom_bond_atom_site_label_2
_geom_bond_distance
_geom_bond_site_symmetry_2
N6 C26 1.4200 .
N6 C35 1.4200 .
C26 N5 1.4200 .
C26 H26 0.9300 .
N5 N4 1.4200 .
N4 C35 1.4200 .
N4 H4A 0.8600 .
C35 H35 0.9300 .
I1 Cu1 2.6650(11) .
I1 Cu1 2.6741(9) 5_655
Cu1 N2 2.028(5) .
Cu1 N1 2.044(5) .
Cu1 Cu1 2.5982(15) 5_655
Cu1 I1 2.6740(9) 5_655
C11 C8 1.367(9) .
C11 C12 1.400(9) .
C11 H11 0.9300 .
N1 C5 1.319(9) .
N1 C1 1.334(9) .
N3 C13 1.337(8) 8_445
N3 C6 1.343(7) .
N2 C9 1.330(9) .
N2 C8 1.343(9) .
C4 C5 1.383(10) .
C4 C3 1.385(9) .
C4 H4 0.9300 .
C14 C15 1.395(8) .
C14 C13 1.399(9) .
C14 H14 0.9300 .
O1 C19 1.385(9) .
O1 C22 1.404(13) .
C16 C17 1.370(10) .
C16 C21 1.420(10) .
C16 C15 1.491(9) .
C17 C18 1.376(10) .
C17 H17 0.9300 .
C3 C2 1.375(9) .
C3 C6 1.481(9) .
C18 C19 1.394(11) .
C18 H18 0.9300 .
C13 N3 1.337(8) 8_546
C13 C12 1.481(8) .
C2 C1 1.387(10) .
C2 H2 0.9300 .
C12 C10 1.395(9) .
C6 C7 1.403(9) .
C1 H1 0.9300 .
C5 H5 0.9300 .
C7 C15 1.399(9) 8_445
C7 H7 0.9300 .
C10 C9 1.380(9) .
C10 H10 0.9300 .
C21 C20 1.380(10) .
C21 H21 0.9300 .
C8 H8 0.9300 .
C20 C19 1.363(12) .
C20 H20 0.9300 .
C15 C7 1.398(9) 8_546
C9 H9 0.9300 .
C22 H22A 0.9600 .
C22 H22B 0.9600 .
C22 H22C 0.9600 .

loop_
_geom_torsion_atom_site_label_1
_geom_torsion_atom_site_label_2
_geom_torsion_atom_site_label_3
_geom_torsion_atom_site_label_4
_geom_torsion
_geom_torsion_site_symmetry_1
_geom_torsion_site_symmetry_4
C35 N6 C26 N5 0.0 . .
N6 C26 N5 N4 0.0 . .
C26 N5 N4 C35 0.0 . .
C26 N6 C35 N4 0.0 . .
N5 N4 C35 N6 0.0 . .
Cu1 I1 Cu1 N2 123.49(16) 5_655 .
Cu1 I1 Cu1 N1 -112.43(15) 5_655 .
Cu1 I1 Cu1 I1 0.0 5_655 5_655
N2 Cu1 N1 C5 -179.4(5) . .
Cu1 Cu1 N1 C5 -2.6(6) 5_655 .
I1 Cu1 N1 C5 62.1(5) . .
I1 Cu1 N1 C5 -64.9(5) 5_655 .
N2 Cu1 N1 C1 -10.1(6) . .
Cu1 Cu1 N1 C1 166.7(5) 5_655 .
I1 Cu1 N1 C1 -128.6(5) . .
I1 Cu1 N1 C1 104.4(5) 5_655 .
N1 Cu1 N2 C9 93.3(6) . .
Cu1 Cu1 N2 C9 -83.1(6) 5_655 .
I1 Cu1 N2 C9 -149.7(5) . .
I1 Cu1 N2 C9 -17.5(6) 5_655 .
N1 Cu1 N2 C8 -88.6(6) . .
Cu1 Cu1 N2 C8 95.0(5) 5_655 .
I1 Cu1 N2 C8 28.5(6) . .
I1 Cu1 N2 C8 160.7(5) 5_655 .
C21 C16 C17 C18 -1.8(10) . .
C15 C16 C17 C18 175.3(6) . .
C5 C4 C3 C2 1.8(11) . .
C5 C4 C3 C6 -176.2(6) . .
C16 C17 C18 C19 0.8(10) . .
C15 C14 C13 N3 -2.9(9) . 8_546
C15 C14 C13 C12 -179.2(5) . .
C4 C3 C2 C1 -2.1(11) . .
C6 C3 C2 C1 175.9(7) . .
C8 C11 C12 C10 -2.4(10) . .
C8 C11 C12 C13 177.1(6) . .
N3 C13 C12 C10 -9.4(9) 8_546 .
C14 C13 C12 C10 167.1(6) . .
N3 C13 C12 C11 171.1(6) 8_546 .
C14 C13 C12 C11 -12.4(9) . .
C13 N3 C6 C7 -0.7(9) 8_445 .
C13 N3 C6 C3 179.1(5) 8_445 .
C2 C3 C6 N3 174.6(6) . .
C4 C3 C6 N3 -7.5(9) . .
C2 C3 C6 C7 -5.6(10) . .
C4 C3 C6 C7 172.3(6) . .
C5 N1 C1 C2 1.9(11) . .
Cu1 N1 C1 C2 -167.9(6) . .
C3 C2 C1 N1 0.3(13) . .
C1 N1 C5 C4 -2.2(11) . .
Cu1 N1 C5 C4 167.3(6) . .
C3 C4 C5 N1 0.3(12) . .
N3 C6 C7 C15 2.2(10) . 8_445
C3 C6 C7 C15 -177.6(6) . 8_445
C11 C12 C10 C9 2.5(10) . .
C13 C12 C10 C9 -177.0(6) . .
C17 C16 C21 C20 1.8(10) . .
C15 C16 C21 C20 -175.3(6) . .
C9 N2 C8 C11 -0.6(11) . .
Cu1 N2 C8 C11 -178.9(6) . .
C12 C11 C8 N2 1.5(11) . .
C16 C21 C20 C19 -0.8(12) . .
C13 C14 C15 C7 1.3(9) . 8_546
C13 C14 C15 C16 -177.7(6) . .
C17 C16 C15 C14 21.4(9) . .
C21 C16 C15 C14 -161.6(6) . .
C17 C16 C15 C7 -157.5(6) . 8_546
C21 C16 C15 C7 19.5(9) . 8_546
C21 C20 C19 O1 -179.6(7) . .
C21 C20 C19 C18 -0.3(11) . .
C22 O1 C19 C20 172.9(8) . .
C22 O1 C19 C18 -6.3(11) . .
C17 C18 C19 C20 0.3(10) . .
C17 C18 C19 O1 179.5(7) . .
C8 N2 C9 C10 0.7(11) . .
Cu1 N2 C9 C10 178.9(6) . .
C12 C10 C9 N2 -1.8(12) . .
